data_4030724
loop_
_publ_author_name
'Lorenzio Luis, P. A.'
'Martin-Zarza, P.'
'Gili, P.'
'Arrieta, J. M.'
'Germain, G.'
'Dupont, L.'

_publ_section_title
;
 Preparation and characterization of a trioxofluorochromate(VI) and a
 trichromate(VI) of 2-methylquinolinium
;
_journal_name_full 'European Journal of Solid State and Inorganic Chemistry'
_journal_page_first 353
_journal_page_last 360
_journal_volume 32
_journal_year 1995
_chemical_formula_sum 'C20 H20 Cr3 N2 O10'
_chemical_formula_weight 604.38
_space_group_IT_number 4
_symmetry_cell_setting monoclinic
_symmetry_Int_Tables_number 4
_symmetry_space_group_name_Hall 'P 2yb'
_symmetry_space_group_name_H-M 'P 1 21 1'
_cell_angle_alpha 90
_cell_angle_beta 98.00(2)
_cell_angle_gamma 90
_cell_formula_units_Z 2
_cell_length_a 7.9391(7)
_cell_length_b 17.139(3)
_cell_length_c 8.858(2)
_cell_volume 1193.6(4)
_diffrn_ambient_temperature 293
_diffrn_radiation_probe x-ray
_diffrn_radiation_type MoK\a
_diffrn_radiation_wavelength 0.71073
_exptl_absorpt_coefficient_mu 1.399
_exptl_crystal_density_diffrn 1.682
_exptl_crystal_F_000 612
_refine_ls_number_parameters 319
_refine_ls_number_reflns 2435
_refine_ls_R_factor_gt 0.0358
_refine_ls_wR_factor_gt 0.1062
_cod_data_source_file EJSSIC-1995-32-353-360.cif
_cod_data_source_block C20H20N2Cr3O10
_cod_depositor_comments
;
systematic errors in the coordiantes where all values
like 0.1109 or 0.1016 (etc) were in fact 1.109 or 1.016 (etc)
;
_cod_original_sg_symbol_H-M 'P 21'
_cod_database_code 4030724

loop_
_symmetry_equiv_pos_site_id
_symmetry_equiv_pos_as_xyz
1 x,y,z
2 -x,1/2+y,-z

loop_
_atom_site_label
_atom_site_type_symbol
_atom_site_thermal_displace_type
_atom_site_fract_x
_atom_site_fract_y
_atom_site_fract_z
_atom_site_occupancy
_atom_site_U_iso_or_equiv
Cr1 Cr Uiso 0.00680(10) 0.99960 0.76620(10) 1.000 0.0480
Cr2 Cr Uiso 0.42630(10) 1.00000 0.72780(10) 1.000 0.0460
Cr3 Cr Uiso 0.05630(10) 1.10900 1.0590(10) 1.000 0.0510
O1 O Uiso 0.19640(10) 1.016(3) 0.7093(6) 1.000 0.0880(10)
O2 O Uiso -0.0455(5) 1.079(2) 0.8709(4) 1.000 0.0690
O3 O Uiso 0.0061(9) 0.9226(3) 0.8616(6) 1.000 0.104(2)
O4 O Uiso -0.1312(6) 0.9930(3) 0.6200(6) 1.000 0.100(2)
O5 O Uiso -0.0204(11) 1.191(3) 1.087(6) 1.000 0.135(3)
O6 O Uiso 0.2517(6) 1.116(6) 1.060(7) 1.000 0.153(4)
O7 O Uiso 0.0146(12) 1.049(5) 1.183(8) 1.000 0.144(3)
O8 O Uiso 0.4794(8) 0.9203(3) 0.8105(6) 1.000 0.0880(10)
O9 O Uiso 0.4663(5) 0.9981(3) 0.5534(4) 1.000 0.0720(10)
O10 O Uiso 0.5198(6) 1.072(2) 0.8210(5) 1.000 0.0690(10)
N1 N Uiso 0.6425(5) 0.9099(2) 1.369(4) 1.000 0.0500(10)
C1 C Uiso 0.6685(7) 0.9423(3) 1.242(5) 1.000 0.0570(10)
C2 C Uiso 0.7429(7) 0.8938(4) 1.133(6) 1.000 0.0650(10)
C3 C Uiso 0.7814(6) 0.8204(4) 1.167(6) 1.000 0.0660(10)
C4 C Uiso 0.7504(6) 0.7864(2) 1.308(6) 1.000 0.0540(10)
C5 C Uiso 0.7830(7) 0.7077(4) 1.347(7) 1.000 0.0660(10)
C6 C Uiso 0.7518(8) 0.6805(3) 1.486(7) 1.000 0.0740(10)
C7 C Uiso 0.6835(7) 0.7296(4) 1.589(7) 1.000 0.0710(10)
C8 C Uiso 0.6482(7) 0.8061(3) 1.553(5) 1.000 0.0570(10)
C9 C Uiso 0.6797(5) 0.8347(3) 1.414(5) 1.000 0.0490(10)
C10 C Uiso 0.6095(11) 1.023(4) 1.208(9) 1.000 0.088(2)
N2 N Uiso 0.3321(5) 0.7187(2) 1.203(4) 1.000 0.0500
C11 C Uiso 0.3482(5) 0.7670(3) 1.089(5) 1.000 0.0480(10)
C12 C Uiso 0.2967(8) 0.8439(3) 1.101(6) 1.000 0.0600(10)
C13 C Uiso 0.2314(6) 0.8693(3) 1.224(7) 1.000 0.0620(10)
C14 C Uiso 0.2141(5) 0.8168(3) 1.345(5) 1.000 0.0500(10)
C15 C Uiso 0.1465(6) 0.8392(3) 1.481(6) 1.000 0.0610(10)
C16 C Uiso 0.1329(7) 0.78630(10) 1.588(6) 1.000 0.0690(10)
C17 C Uiso 0.1806(8) 0.7085(4) 1.569(6) 1.000 0.0690(10)
C18 C Uiso 0.2486(6) 0.6851(3) 1.447(6) 1.000 0.0550
C19 C Uiso 0.2663(5) 0.7405(3) 1.330(5) 1.000 0.045(9)
C20 C Uiso 0.4220(8) 0.7361(4) 0.9532(6) 1.000 0.0680(10)

loop_
_atom_type_symbol
_atom_type_description
_atom_type_scat_dispersion_real
_atom_type_scat_dispersion_imag
_atom_type_scat_source
C C 0.0033 0.0016 ' International Tables Vol C Tables 4.2.6.8 and 6.1.1.4'
Cr Cr 0.3209 0.6236 ' International Tables Vol C Tables 4.2.6.8 and 6.1.1.4'
N N 0.0061 0.0033 ' International Tables Vol C Tables 4.2.6.8 and 6.1.1.4'
O O 0.0106 0.0060 ' International Tables Vol C Tables 4.2.6.8 and 6.1.1.4'

loop_
_geom_angle_atom_site_label_1
_geom_angle_atom_site_label_2
_geom_angle_atom_site_label_3
_geom_angle
_geom_angle_publ_flag
O1 Cr1 O2 108.8(16) yes
O1 Cr1 O3 112.0(15) yes
O1 Cr1 O4 108.4(3) yes
O2 Cr1 O3 110.7(7) yes
O2 Cr1 O4 107.8(3) yes
O3 Cr1 O4 109.1(3) yes
O1 Cr2 O8 111.7(14) yes
O1 Cr2 O9 104.1(2) yes
O1 Cr2 O10 108.3(15) yes
O8 Cr2 O9 110.5(3) yes
O8 Cr2 O10 110.6(8) yes
O9 Cr2 O10 111.6(4) yes
O2 Cr3 O5 105(2) yes
O2 Cr3 O6 110(2) yes
O2 Cr3 O7 110(3) yes
O5 Cr3 O6 110(4) yes
O5 Cr3 O7 111(3) yes
O6 Cr3 O7 111(3) yes
Cr1 O1 Cr2 151(2) yes
Cr1 O2 Cr3 127.1(11) yes
C1 N1 C9 127(2) yes
C11 N2 C19 123.3(12) yes
N1 C1 C10 120(3) yes
C2 C1 C10 123(4) no
N1 C1 C2 117.3(15) yes
C1 C2 C3 120(4) no
C2 C3 C4 122(3) no
C3 C4 C9 118.1(16) no
C5 C4 C9 118(4) no
C3 C4 C5 124(3) no
C4 C5 C6 120(3) no
C5 C6 C7 121(2) no
C6 C7 C8 121(5) no
C7 C8 C9 119(3) no
N1 C9 C8 122(2) yes
C4 C9 C8 121.2(16) no
N1 C9 C4 116(3) yes
N2 C11 C12 118(3) yes
N2 C11 C20 118.6(9) yes
C12 C11 C20 123(3) no
C11 C12 C13 121(3) no
C12 C13 C14 119.7(14) no
C13 C14 C15 123.3(16) no
C13 C14 C19 118(3) no
C15 C14 C19 119(3) no
C14 C15 C16 119.6(16) no
C15 C16 C17 121(4) no
C16 C17 C18 122(3) no
C17 C18 C19 118.7(14) no
N2 C19 C14 120(3) yes
N2 C19 C18 120.5(13) yes
C14 C19 C18 120(3) no

loop_
_geom_bond_atom_site_label_1
_geom_bond_atom_site_label_2
_geom_bond_distance
_geom_bond_publ_flag
Cr1 O1 1.676(10) yes
Cr1 O2 1.73(3) yes
Cr1 O3 1.568(5) yes
Cr1 O4 1.580(5) yes
Cr2 O1 1.830(9) yes
Cr2 O8 1.579(5) yes
Cr2 O9 1.620(4) yes
Cr2 O10 1.61(3) yes
Cr3 O2 1.822(13) yes
Cr3 O5 1.57(5) yes
Cr3 O6 1.555(15) yes
Cr3 O7 1.57(7) yes
N1 C1 1.30(5) yes
N1 C9 1.369(18) yes
N2 C11 1.33(4) yes
N2 C19 1.36(5) yes
C1 C2 1.46(5) no
C1 C10 1.48(7) no
C2 C3 1.320(19) no
C3 C4 1.43(6) no
C4 C9 1.42(5) no
C4 C5 1.41(2) no
C5 C6 1.37(8) no
C6 C7 1.40(6) no
C7 C8 1.37(2) no
C8 C9 1.38(5) no
C11 C12 1.388(10) no
C11 C20 1.51(4) no
C12 C13 1.34(7) no
C13 C14 1.42(6) no
C14 C15 1.44(6) no
C14 C19 1.384(10) no
C15 C16 1.33(5) no
C16 C17 1.403(12) no
C17 C18 1.34(6) no
C18 C19 1.43(5) no

loop_
_geom_torsion_atom_site_label_1
_geom_torsion_atom_site_label_2
_geom_torsion_atom_site_label_3
_geom_torsion_atom_site_label_4
_geom_torsion
_geom_torsion_publ_flag
O2 Cr1 O1 Cr2 103(5) no
O3 Cr1 O1 Cr2 -20(5) no
O4 Cr1 O1 Cr2 -141(4) no
O1 Cr1 O2 Cr3 -69.1(16) no
O3 Cr1 O2 Cr3 54.3(13) no
O4 Cr1 O2 Cr3 173.6(11) no
O8 Cr2 O1 Cr1 23(5) no
O9 Cr2 O1 Cr1 143(4) no
O10 Cr2 O1 Cr1 -99(5) no
O5 Cr3 O2 Cr1 170.8(17) no
O6 Cr3 O2 Cr1 53(4) no
O7 Cr3 O2 Cr1 -70(2) no
C9 N1 C1 C2 1(3) no
C9 N1 C1 C10 176(3) no
C1 N1 C9 C4 -2(3) no
C1 N1 C9 C8 179(2) no
C11 N2 C19 C14 -1(3) no
C19 N2 C11 C12 1(3) no
C19 N2 C11 C20 -179.6(16) no
C11 N2 C19 C18 178(2) no
N1 C1 C2 C3 0(3) no
C10 C1 C2 C3 -175(3) no
C1 C2 C3 C4 1(4) no
C2 C3 C4 C9 -2(4) no
C2 C3 C4 C5 177(2) no
C9 C4 C5 C6 -2(4) no
C3 C4 C9 N1 2(3) no
C3 C4 C9 C8 -179(2) no
C3 C4 C5 C6 179(2) no
C5 C4 C9 N1 -177(2) no
C5 C4 C9 C8 2(3) no
C4 C5 C6 C7 2(4) no
C5 C6 C7 C8 -1(4) no
C6 C7 C8 C9 0(3) no
C7 C8 C9 N1 178(2) no
C7 C8 C9 C4 -1(3) no
N2 C11 C12 C13 0(4) no
C20 C11 C12 C13 180(2) no
C11 C12 C13 C14 0(4) no
C12 C13 C14 C15 180(2) no
C12 C13 C14 C19 0(4) no
C13 C14 C15 C16 179(2) no
C19 C14 C15 C16 -1(3) no
C13 C14 C19 N2 0(3) no
C13 C14 C19 C18 -179(2) no
C15 C14 C19 N2 -179.3(19) no
C15 C14 C19 C18 2(3) no
C14 C15 C16 C17 -1(4) no
C15 C16 C17 C18 3(4) no
C16 C17 C18 C19 -3(4) no
C17 C18 C19 N2 -179(2) no
C17 C18 C19 C14 0(4) no
